data_4114283
loop_
_publ_author_name
'Trevor W. Hayton'
'W. Stephen McNeil'
'Brian O. Patrick'
'Peter Legzdins'

_publ_section_title
;
 Toward Binary Nitrosyls: Distinctly Bent Fe-N-O Linkages in
 Base-Stabilized Fe(NO)3+ Complexes
;
_journal_name_full 'Journal of the American Chemical Society'
_journal_page_first 12935
_journal_page_last 12944
_journal_paper_doi 10.1021/ja036887r
_journal_volume 125
_journal_year 2003
_chemical_formula_sum 'C0 F8 Fe2 N6 O8 P2'
_chemical_formula_weight 537.70
_chemical_name_systematic
;
 ?
;
_space_group_IT_number 33
_symmetry_cell_setting orthorhombic
_symmetry_space_group_name_Hall 'P 2c -2n'
_symmetry_space_group_name_H-M 'P n a 21'
_atom_sites_solution_hydrogens geom
_atom_sites_solution_primary direct
_atom_sites_solution_secondary difmap
_audit_creation_method SHELXL-97
_cell_angle_alpha 90.00
_cell_angle_beta 90.00
_cell_angle_gamma 90.00
_cell_formula_units_Z 4
_cell_length_a 22.810(3)
_cell_length_b 7.5762(12)
_cell_length_c 8.8993(14)
_cell_measurement_reflns_used 4908
_cell_measurement_temperature 293(2)
_cell_measurement_theta_max 27.95
_cell_measurement_theta_min 2.45
_cell_volume 1537.9(4)
_computing_structure_refinement 'SHELXL-97 (Sheldrick, 1997)'
_diffrn_ambient_temperature 173(1)
_diffrn_measured_fraction_theta_full 0.944
_diffrn_measured_fraction_theta_max 0.944
_diffrn_radiation_monochromator graphite
_diffrn_radiation_source 'fine-focus sealed tube'
_diffrn_radiation_type MoK\a
_diffrn_radiation_wavelength 0.71069
_diffrn_reflns_av_R_equivalents 0.0000
_diffrn_reflns_av_sigmaI/netI 0.0426
_diffrn_reflns_limit_h_max 28
_diffrn_reflns_limit_h_min 0
_diffrn_reflns_limit_k_max 9
_diffrn_reflns_limit_k_min 0
_diffrn_reflns_limit_l_max 10
_diffrn_reflns_limit_l_min 0
_diffrn_reflns_number 1853
_diffrn_reflns_theta_full 27.94
_diffrn_reflns_theta_max 27.94
_diffrn_reflns_theta_min 2.83
_exptl_absorpt_coefficient_mu 2.234
_exptl_crystal_colour green
_exptl_crystal_density_diffrn 2.322
_exptl_crystal_description block
_exptl_crystal_F_000 1040
_exptl_crystal_size_max 0.25
_exptl_crystal_size_mid 0.25
_exptl_crystal_size_min 0.05
_refine_diff_density_max 0.983
_refine_diff_density_min -0.531
_refine_diff_density_rms 0.107
_refine_ls_abs_structure_details 'Flack H D (1983), Acta Cryst. A39, 876-881'
_refine_ls_abs_structure_Flack 0.07(5)
_refine_ls_extinction_method none
_refine_ls_goodness_of_fit_ref 1.127
_refine_ls_hydrogen_treatment mixed
_refine_ls_matrix_type full
_refine_ls_number_parameters 290
_refine_ls_number_reflns 1853
_refine_ls_number_restraints 1
_refine_ls_restrained_S_all 1.127
_refine_ls_R_factor_all 0.0558
_refine_ls_R_factor_gt 0.0487
_refine_ls_shift/su_max 0.000
_refine_ls_shift/su_mean 0.000
_refine_ls_structure_factor_coef Fsqd
_refine_ls_weighting_details 'calc w=1/[\s^2^(Fo^2^)+(0.0371P)^2^+4.6106P] where P=(Fo^2^+2Fc^2^)/3'
_refine_ls_weighting_scheme calc
_refine_ls_wR_factor_gt 0.1090
_refine_ls_wR_factor_ref 0.1144
_reflns_number_gt 1652
_reflns_number_total 1853
_reflns_threshold_expression >2sigma(I)
_cod_data_source_file ja036887rsi20030624_074611.cif
_cod_data_source_block pl267
_cod_database_code 4114283

loop_
_symmetry_equiv_pos_as_xyz
'x, y, z'
'-x, -y, z+1/2'
'-x+1/2, y+1/2, z+1/2'
'x+1/2, -y+1/2, z'

loop_
_atom_site_label
_atom_site_type_symbol
_atom_site_fract_x
_atom_site_fract_y
_atom_site_fract_z
_atom_site_U_iso_or_equiv
_atom_site_adp_type
_atom_site_occupancy
_atom_site_symmetry_multiplicity
_atom_site_calc_flag
_atom_site_refinement_flags
_atom_site_disorder_assembly
_atom_site_disorder_group
Fe2 Fe 0.75102(5) 0.21131(13) 0.64381(14) 0.0284(2) Uani 1 1 d . . .
Fe1 Fe 0.53175(4) 0.21279(12) 0.75067(16) 0.0315(3) Uani 1 1 d . . .
P2 P 0.61386(9) 0.2492(3) 0.2669(4) 0.0404(5) Uani 1 1 d . . .
P1 P 0.64279(7) -0.0311(2) 0.7513(4) 0.0337(4) Uani 1 1 d . . .
F2 F 0.6570(3) -0.1513(10) 0.8850(10) 0.0574(19) Uani 1 1 d . . .
O8 O 0.6828(2) 0.1201(7) 0.7563(10) 0.0397(12) Uani 1 1 d . . .
F1 F 0.6594(3) -0.1565(10) 0.6250(12) 0.062(2) Uani 1 1 d . . .
N4 N 0.7685(4) 0.0710(13) 0.5040(9) 0.044(2) Uani 1 1 d . . .
N1 N 0.4846(4) 0.2238(12) 0.6034(10) 0.043(2) Uani 1 1 d . . .
O6 O 0.8616(3) 0.2534(8) 0.7827(11) 0.0529(19) Uani 1 1 d . . .
O7 O 0.5797(2) -0.0032(6) 0.7483(11) 0.0419(12) Uani 1 1 d . . .
N6 N 0.8131(3) 0.2310(7) 0.7522(11) 0.0309(12) Uani 1 1 d . . .
N3 N 0.5753(3) 0.3921(8) 0.7476(12) 0.0392(14) Uani 1 1 d . . .
O2 O 0.4607(4) 0.2811(18) 1.0055(12) 0.079(3) Uani 1 1 d . . .
N5 N 0.7368(3) 0.4208(10) 0.5831(9) 0.0405(16) Uani 1 1 d . . .
N2 N 0.4907(4) 0.2259(15) 0.9127(12) 0.053(2) Uani 1 1 d . . .
O5 O 0.7399(4) 0.5571(10) 0.5250(9) 0.054(2) Uani 1 1 d . . .
O1 O 0.4526(4) 0.2829(16) 0.5179(10) 0.071(3) Uani 1 1 d . . .
O4 O 0.7908(4) -0.0018(11) 0.4056(9) 0.071(2) Uani 1 1 d . . .
O3 O 0.5957(3) 0.5311(8) 0.7462(15) 0.070(2) Uani 1 1 d . . .
F6 F 0.6047(13) 0.385(4) 0.148(3) 0.094(11) Uani 0.516(16) 1 d P A 1
F5 F 0.636(2) 0.382(4) 0.153(4) 0.17(2) Uani 0.484(16) 1 d P A 2
F10 F 0.6306(12) 0.102(2) 0.147(3) 0.093(8) Uani 0.516(16) 1 d P A 1
F9 F 0.5902(14) 0.130(3) 0.141(3) 0.106(11) Uani 0.484(16) 1 d P A 2
F14 F 0.6828(6) 0.309(3) 0.269(2) 0.091(6) Uani 0.516(16) 1 d P A 1
F13 F 0.6700(6) 0.143(2) 0.274(3) 0.088(7) Uani 0.484(16) 1 d P A 2
F8 F 0.5532(6) 0.179(3) 0.277(3) 0.096(7) Uani 0.516(16) 1 d P A 1
F7 F 0.5517(7) 0.354(2) 0.270(4) 0.106(8) Uani 0.484(16) 1 d P A 2
F12 F 0.6342(11) 0.112(3) 0.396(2) 0.082(6) Uani 0.516(16) 1 d P A 1
F11 F 0.5881(14) 0.120(3) 0.391(3) 0.104(9) Uani 0.484(16) 1 d P A 2
F3 F 0.6287(15) 0.367(4) 0.398(3) 0.116(15) Uani 0.484(16) 1 d P A 1
F4 F 0.6075(15) 0.395(3) 0.393(2) 0.100(12) Uani 0.516(16) 1 d P A 2

loop_
_atom_site_aniso_label
_atom_site_aniso_U_11
_atom_site_aniso_U_22
_atom_site_aniso_U_33
_atom_site_aniso_U_23
_atom_site_aniso_U_13
_atom_site_aniso_U_12
Fe2 0.0297(5) 0.0308(5) 0.0246(5) -0.0014(6) 0.0014(4) -0.0010(4)
Fe1 0.0268(5) 0.0306(5) 0.0370(6) 0.0012(7) -0.0003(6) -0.0014(4)
P2 0.0459(11) 0.0310(8) 0.0442(13) 0.0004(12) -0.0024(12) -0.0049(8)
P1 0.0256(8) 0.0274(8) 0.0480(11) 0.0004(12) -0.0009(12) 0.0008(6)
F2 0.052(4) 0.048(4) 0.072(5) 0.027(4) -0.021(3) -0.006(3)
O8 0.031(2) 0.036(3) 0.052(3) -0.005(4) 0.005(3) -0.008(2)
F1 0.050(3) 0.044(4) 0.091(6) -0.028(4) 0.008(4) -0.002(3)
N4 0.056(6) 0.048(4) 0.029(4) -0.003(3) 0.006(3) -0.008(4)
N1 0.038(5) 0.044(5) 0.045(5) -0.005(4) -0.005(3) -0.001(4)
O6 0.033(3) 0.046(3) 0.080(6) -0.004(4) -0.009(3) -0.002(2)
O7 0.026(2) 0.033(2) 0.067(4) -0.004(4) -0.005(4) -0.0046(19)
N6 0.037(3) 0.023(2) 0.033(3) 0.006(4) 0.004(4) 0.001(2)
N3 0.031(3) 0.038(3) 0.049(4) -0.002(5) 0.001(4) -0.004(2)
O2 0.057(5) 0.123(9) 0.058(6) 0.001(6) 0.024(4) 0.010(6)
N5 0.046(4) 0.046(4) 0.030(3) 0.000(3) 0.009(3) 0.000(3)
N2 0.037(5) 0.066(7) 0.055(6) 0.011(5) 0.008(4) 0.003(5)
O5 0.076(6) 0.041(4) 0.046(4) 0.020(3) 0.004(4) 0.015(4)
O1 0.070(6) 0.094(7) 0.048(5) -0.014(5) -0.028(4) 0.025(5)
O4 0.093(6) 0.074(5) 0.047(4) -0.033(4) 0.021(4) -0.007(4)
O3 0.079(5) 0.043(3) 0.089(5) 0.004(5) -0.026(6) -0.029(3)
F6 0.16(3) 0.056(12) 0.070(14) 0.043(10) -0.032(17) 0.014(14)
F5 0.31(6) 0.042(14) 0.14(3) -0.008(15) 0.14(4) -0.07(3)
F10 0.16(2) 0.043(8) 0.073(13) -0.008(9) 0.036(16) 0.019(11)
F9 0.18(3) 0.048(11) 0.095(17) -0.034(11) -0.07(2) 0.005(13)
F14 0.066(8) 0.131(16) 0.076(11) 0.026(14) -0.021(10) -0.041(9)
F13 0.044(7) 0.087(12) 0.133(19) -0.024(14) -0.010(11) 0.031(7)
F8 0.057(8) 0.117(14) 0.113(17) 0.018(15) 0.005(11) -0.041(8)
F7 0.064(9) 0.077(11) 0.18(2) 0.004(17) -0.008(16) 0.040(8)
F12 0.116(16) 0.069(11) 0.061(10) 0.018(8) -0.014(11) -0.011(11)
F11 0.14(2) 0.070(12) 0.101(17) 0.035(11) 0.053(18) 0.007(14)
F3 0.15(2) 0.095(19) 0.10(2) -0.059(14) -0.09(2) 0.051(16)
F4 0.20(3) 0.047(9) 0.055(13) -0.010(8) 0.060(17) 0.015(15)

loop_
_atom_type_symbol
_atom_type_description
_atom_type_scat_dispersion_real
_atom_type_scat_dispersion_imag
_atom_type_scat_source
N N 0.0061 0.0033 'International Tables Vol C Tables 4.2.6.8 and 6.1.1.4'
O O 0.0106 0.0060 'International Tables Vol C Tables 4.2.6.8 and 6.1.1.4'
F F 0.0171 0.0103 'International Tables Vol C Tables 4.2.6.8 and 6.1.1.4'
P P 0.1023 0.0942 'International Tables Vol C Tables 4.2.6.8 and 6.1.1.4'
Fe Fe 0.3463 0.8444 'International Tables Vol C Tables 4.2.6.8 and 6.1.1.4'
C C 0.0033 0.0016 'International Tables Vol C Tables 4.2.6.8 and 6.1.1.4'

loop_
_geom_angle_atom_site_label_1
_geom_angle_atom_site_label_2
_geom_angle_atom_site_label_3
_geom_angle
N4 Fe2 N5 113.4(4)
N4 Fe2 N6 105.9(4)
N5 Fe2 N6 104.7(3)
N4 Fe2 O8 109.9(4)
N5 Fe2 O8 109.6(3)
N6 Fe2 O8 113.3(4)
N3 Fe1 N1 108.7(5)
N3 Fe1 N2 106.7(5)
N1 Fe1 N2 107.4(4)
N3 Fe1 O7 110.1(3)
N1 Fe1 O7 112.6(4)
N2 Fe1 O7 111.1(5)
F8 P2 F6 99.3(14)
F8 P2 F3 111.9(18)
F6 P2 F3 99.7(18)
F8 P2 F5 126(2)
F6 P2 F5 28(2)
F3 P2 F5 93(2)
F8 P2 F13 126.5(10)
F6 P2 F13 121.1(16)
F3 P2 F13 95.4(14)
F5 P2 F13 96(2)
F8 P2 F9 60.5(16)
F6 P2 F9 80.8(16)
F3 P2 F9 172.2(19)
F5 P2 F9 91(2)
F13 P2 F9 90.9(13)
F8 P2 F4 96.9(15)
F6 P2 F4 90.4(15)
F3 P2 F4 19.5(17)
F5 P2 F4 92.3(15)
F13 P2 F4 114.8(15)
F9 P2 F4 153.6(16)
F8 P2 F11 52.5(13)
F6 P2 F11 150.1(16)
F3 P2 F11 85.0(19)
F5 P2 F11 176.4(18)
F13 P2 F11 87.4(13)
F9 P2 F11 90.7(14)
F4 P2 F11 84.6(13)
F8 P2 F10 90.7(12)
F6 P2 F10 92.6(16)
F3 P2 F10 151.8(15)
F5 P2 F10 86.6(16)
F13 P2 F10 56.7(13)
F9 P2 F10 35.3(12)
F4 P2 F10 171.2(16)
F11 P2 F10 96.8(12)
F8 P2 F12 89.6(11)
F6 P2 F12 171.1(14)
F3 P2 F12 76.6(14)
F5 P2 F12 144(2)
F13 P2 F12 52.1(12)
F9 P2 F12 103.9(12)
F4 P2 F12 88.3(13)
F11 P2 F12 38.4(11)
F10 P2 F12 87.4(10)
F8 P2 F7 50.3(9)
F6 P2 F7 63.5(16)
F3 P2 F7 83.7(14)
F5 P2 F7 89(2)
F13 P2 F7 175.5(14)
F9 P2 F7 89.7(15)
F4 P2 F7 64.2(15)
F11 P2 F7 88.1(14)
F10 P2 F7 124.5(15)
F12 P2 F7 123.4(15)
F8 P2 F14 173.5(11)
F6 P2 F14 87.1(12)
F3 P2 F14 67.3(16)
F5 P2 F14 60(2)
F13 P2 F14 48.2(9)
F9 P2 F14 120.4(16)
F4 P2 F14 83.6(14)
F11 P2 F14 121.3(14)
F10 P2 F14 88.3(12)
F12 P2 F14 84.0(11)
F7 P2 F14 134.7(10)
O7 P1 O8 120.2(3)
O7 P1 F1 108.9(4)
O8 P1 F1 110.9(4)
O7 P1 F2 108.0(5)
O8 P1 F2 108.0(4)
F1 P1 F2 98.6(3)
P1 O8 Fe2 138.4(5)
O4 N4 Fe2 165.2(9)
O1 N1 Fe1 159.4(9)
P1 O7 Fe1 132.1(3)
O6 N6 Fe2 159.4(9)
O3 N3 Fe1 167.6(7)
O5 N5 Fe2 163.6(7)
O2 N2 Fe1 160.9(11)
P2 F14 F3 52.9(10)
P2 F7 F4 56.7(10)
P2 F3 F14 59.8(12)
P2 F4 F7 59.1(11)

loop_
_geom_bond_atom_site_label_1
_geom_bond_atom_site_label_2
_geom_bond_distance
Fe2 N4 1.684(9)
Fe2 N5 1.708(8)
Fe2 N6 1.721(7)
Fe2 O8 1.976(6)
Fe1 N3 1.683(6)
Fe1 N1 1.697(9)
Fe1 N2 1.723(10)
Fe1 O7 1.969(5)
P2 F8 1.486(12)
P2 F6 1.488(17)
P2 F3 1.51(2)
P2 F5 1.51(3)
P2 F13 1.515(12)
P2 F9 1.54(2)
P2 F4 1.58(2)
P2 F11 1.587(19)
P2 F10 1.589(19)
P2 F12 1.614(18)
P2 F7 1.626(12)
P2 F14 1.637(13)
P1 O7 1.455(5)
P1 O8 1.465(5)
P1 F1 1.519(8)
P1 F2 1.533(7)
N4 O4 1.153(11)
N1 O1 1.146(12)
O6 N6 1.151(8)
N3 O3 1.151(8)
O2 N2 1.151(14)
N5 O5 1.157(10)
F14 F3 1.75(4)
F7 F4 1.71(4)
